data_4309505
loop_
_publ_author_name
'Mason R. Haneline'
'Fran\,cois P. Gabba\"i'

_publ_section_title
;
Coordination of Nitroxide and Nitronyl-nitroxide Organic Radicals to
Trimeric Perfluoro-o-phenylene Mercury
;
_journal_name_full 'Inorganic Chemistry'
_journal_page_first 6248
_journal_page_last 6255
_journal_paper_doi 10.1021/ic050528a
_journal_volume 44
_journal_year 2005
_chemical_formula_sum 'C49 H17 F24 Hg6 N2 O2'
_chemical_formula_weight 2325.19
_chemical_name_common '2:1 trimeric perfluoro-o-phenylene mercury:NIT-Ph '
_chemical_name_systematic
; 
 ? 
;
_space_group_IT_number 15
_symmetry_cell_setting monoclinic
_symmetry_space_group_name_Hall '-C 2yc'
_symmetry_space_group_name_H-M 'C 1 2/c 1'
_atom_sites_solution_hydrogens geom
_atom_sites_solution_primary direct
_atom_sites_solution_secondary difmap
_audit_creation_method SHELXL-97
_cell_angle_alpha 90.00
_cell_angle_beta 115.67(3)
_cell_angle_gamma 90.00
_cell_formula_units_Z 4
_cell_length_a 17.963(4)
_cell_length_b 15.835(3)
_cell_length_c 20.652(4)
_cell_measurement_temperature 293(2)
_cell_volume 5295(2)
_computing_cell_refinement 'Bruker XSCANS'
_computing_data_collection 'Bruker XSCANS'
_computing_data_reduction 'Bruker SHELXTL'
_computing_molecular_graphics 'Bruker SHELXTL'
_computing_publication_material 'Bruker SHELXTL'
_computing_structure_refinement 'SHELXL-97 (Sheldrick, 1997)'
_computing_structure_solution 'SHELXS-97 (Sheldrick, 1990)'
_diffrn_ambient_temperature 110(2)
_diffrn_measured_fraction_theta_full 0.998
_diffrn_measured_fraction_theta_max 0.998
_diffrn_measurement_device_type 'Bruker P4'
_diffrn_measurement_method '\w scans'
_diffrn_radiation_monochromator graphite
_diffrn_radiation_source 'fine-focus sealed tube'
_diffrn_radiation_type MoK\a
_diffrn_radiation_wavelength 0.71073
_diffrn_reflns_av_R_equivalents 0.0386
_diffrn_reflns_av_sigmaI/netI 0.0358
_diffrn_reflns_limit_h_max 21
_diffrn_reflns_limit_h_min -21
_diffrn_reflns_limit_k_max 16
_diffrn_reflns_limit_k_min -18
_diffrn_reflns_limit_l_max 24
_diffrn_reflns_limit_l_min -24
_diffrn_reflns_number 19319
_diffrn_reflns_theta_full 25.00
_diffrn_reflns_theta_max 25.00
_diffrn_reflns_theta_min 1.80
_exptl_absorpt_coefficient_mu 17.460
_exptl_absorpt_correction_T_max 1
_exptl_absorpt_correction_T_min 0.313625
_exptl_absorpt_correction_type SADABS
_exptl_crystal_density_diffrn 2.917
_exptl_crystal_density_method 'not measured'
_exptl_crystal_F_000 4148
_exptl_crystal_size_max 0.44
_exptl_crystal_size_mid 0.41
_exptl_crystal_size_min 0.32
_refine_diff_density_max 1.001
_refine_diff_density_min -0.988
_refine_diff_density_rms 0.301
_refine_ls_extinction_method none
_refine_ls_goodness_of_fit_ref 1.095
_refine_ls_hydrogen_treatment mixed
_refine_ls_matrix_type full
_refine_ls_number_parameters 376
_refine_ls_number_reflns 4659
_refine_ls_number_restraints 0
_refine_ls_restrained_S_all 1.095
_refine_ls_R_factor_all 0.0400
_refine_ls_R_factor_gt 0.0272
_refine_ls_shift/su_max 0.001
_refine_ls_shift/su_mean 0.000
_refine_ls_structure_factor_coef Fsqd
_refine_ls_weighting_details 'calc w=1/[\s^2^(Fo^2^)+(0.0485P)^2^+0.0000P] where P=(Fo^2^+2Fc^2^)/3'
_refine_ls_weighting_scheme calc
_refine_ls_wR_factor_gt 0.0643
_refine_ls_wR_factor_ref 0.0897
_reflns_number_gt 3814
_reflns_number_total 4659
_reflns_threshold_expression >2sigma(I)
_cod_data_source_file ic050528asi20050404_044012.cif
_cod_data_source_block fsad
_cod_depositor_comments
;
The following automatic conversions were performed:
'_symmetry_cell_setting' value 'Monoclinic' changed to 'monoclinic'
according to '/home/saulius/struct/CIF-dictionaries/cif_core.dic'
dictionary named 'cif_core.dic' version 2.4.1 from 2010-06-29.

Automatic conversion script
Id: cif_fix_enum 1527 2010-12-29 10:47:43Z saulius 
;
_cod_original_cell_volume 5294.8(18)
_cod_database_code 4309505

loop_
_symmetry_equiv_pos_as_xyz
'x, y, z'
'-x, y, -z+1/2'
'x+1/2, y+1/2, z'
'-x+1/2, y+1/2, -z+1/2'
'-x, -y, -z'
'x, -y, z-1/2'
'-x+1/2, -y+1/2, -z'
'x+1/2, -y+1/2, z-1/2'

loop_
_atom_site_label
_atom_site_type_symbol
_atom_site_fract_x
_atom_site_fract_y
_atom_site_fract_z
_atom_site_U_iso_or_equiv
_atom_site_adp_type
_atom_site_occupancy
_atom_site_symmetry_multiplicity
_atom_site_calc_flag
_atom_site_refinement_flags
_atom_site_disorder_assembly
_atom_site_disorder_group
Hg1 Hg 0.57187(2) -0.26553(2) 0.049565(19) 0.04076(12) Uani 1 1 d . . .
Hg2 Hg 0.55822(2) -0.05091(2) 0.09810(2) 0.04201(12) Uani 1 1 d . . .
Hg3 Hg 0.37305(2) -0.16734(2) -0.00505(2) 0.04615(13) Uani 1 1 d . . .
F3 F 0.2401(4) -0.3051(5) -0.0954(4) 0.088(2) Uani 1 1 d . . .
F4 F 0.2549(4) -0.4602(4) -0.1421(5) 0.105(3) Uani 1 1 d . . .
F5 F 0.4028(4) -0.5237(4) -0.1150(4) 0.080(2) Uani 1 1 d . . .
F6 F 0.5404(3) -0.4350(4) -0.0380(4) 0.0678(18) Uani 1 1 d . . .
F9 F 0.7576(4) -0.3226(4) 0.1417(4) 0.0728(19) Uani 1 1 d . . .
F10 F 0.8948(4) -0.2364(5) 0.2255(5) 0.103(3) Uani 1 1 d . . .
F11 F 0.8860(4) -0.0706(5) 0.2485(5) 0.100(3) Uani 1 1 d . . .
F12 F 0.7400(4) 0.0101(4) 0.1926(4) 0.077(2) Uani 1 1 d . . .
F14 F 0.5029(4) 0.1378(3) 0.1028(3) 0.0625(16) Uani 1 1 d . . .
F16 F 0.3562(4) 0.2118(4) 0.0620(4) 0.0733(19) Uani 1 1 d . . .
F17 F 0.2146(4) 0.1209(4) -0.0096(4) 0.084(2) Uani 1 1 d . . .
F18 F 0.2236(4) -0.0434(4) -0.0350(4) 0.080(2) Uani 1 1 d . . .
O1 O 0.4931(4) -0.2064(4) 0.1362(3) 0.0456(16) Uani 1 1 d . . .
N1 N 0.4971(4) -0.2342(4) 0.1957(4) 0.0330(16) Uani 1 1 d . . .
C1 C 0.4637(6) -0.3228(6) -0.0218(5) 0.042(2) Uani 1 1 d . . .
C2 C 0.3853(6) -0.2879(6) -0.0373(5) 0.041(2) Uani 1 1 d . . .
C3 C 0.3177(6) -0.3361(7) -0.0787(6) 0.060(3) Uani 1 1 d . . .
C4 C 0.3231(6) -0.4138(7) -0.1053(6) 0.063(3) Uani 1 1 d . . .
C5 C 0.3980(7) -0.4467(6) -0.0902(6) 0.058(3) Uani 1 1 d . . .
C6 C 0.4676(6) -0.4000(6) -0.0496(5) 0.049(2) Uani 1 1 d . . .
C7 C 0.6702(5) -0.1138(6) 0.1348(5) 0.043(2) Uani 1 1 d . . .
C8 C 0.6752(5) -0.2011(6) 0.1201(5) 0.043(2) Uani 1 1 d . . .
C9 C 0.7514(6) -0.2395(6) 0.1519(6) 0.053(3) Uani 1 1 d . . .
C10 C 0.8225(6) -0.1962(8) 0.1952(6) 0.064(3) Uani 1 1 d . . .
C11 C 0.8175(6) -0.1123(7) 0.2069(6) 0.059(3) Uani 1 1 d . . .
C12 C 0.7419(6) -0.0729(6) 0.1777(6) 0.054(3) Uani 1 1 d . . .
C13 C 0.3691(6) -0.0425(5) 0.0223(5) 0.040(2) Uani 1 1 d . . .
C14 C 0.4417(6) 0.0052(6) 0.0587(5) 0.042(2) Uani 1 1 d . . .
C15 C 0.4347(6) 0.0894(6) 0.0704(5) 0.048(2) Uani 1 1 d . . .
C16 C 0.3596(7) 0.1288(6) 0.0497(6) 0.050(3) Uani 1 1 d . . .
C17 C 0.2889(7) 0.0826(7) 0.0146(6) 0.058(3) Uani 1 1 d . . .
C18 C 0.2953(6) -0.0009(6) 0.0009(6) 0.048(2) Uani 1 1 d . . .
C21 C 0.5000 0.0826(9) 0.2500 0.053(4) Uani 1 2 d S . .
H21A H 0.5000 0.1413 0.2500 0.063 Uiso 1 2 calc SR . .
C22 C 0.5704(7) 0.0408(6) 0.2639(6) 0.058(3) Uani 1 1 d . . .
H22A H 0.6186 0.0707 0.2735 0.069 Uiso 1 1 calc R . .
C23 C 0.5714(5) -0.0485(6) 0.2639(5) 0.048(2) Uani 1 1 d . . .
H23A H 0.6198 -0.0777 0.2732 0.057 Uiso 1 1 calc R . .
C24 C 0.5000 -0.0910(8) 0.2500 0.039(3) Uani 1 2 d S . .
C25 C 0.5000 -0.1853(7) 0.2500 0.030(3) Uani 1 2 d S . .
C26 C 0.5117(6) -0.3257(5) 0.2181(5) 0.037(2) Uani 1 1 d . . .
C27 C 0.4593(7) -0.3822(6) 0.1556(6) 0.059(3) Uani 1 1 d . . .
H27A H 0.4783 -0.3784 0.1188 0.089 Uiso 1 1 calc R . .
H27B H 0.4027 -0.3644 0.1365 0.089 Uiso 1 1 calc R . .
H27C H 0.4637 -0.4396 0.1719 0.089 Uiso 1 1 calc R . .
C28 C 0.6032(6) -0.3410(6) 0.2400(6) 0.060(3) Uani 1 1 d . . .
H28A H 0.6134 -0.3402 0.1981 0.090 Uiso 1 1 calc R . .
H28B H 0.6187 -0.3949 0.2632 0.090 Uiso 1 1 calc R . .
H28C H 0.6350 -0.2974 0.2725 0.090 Uiso 1 1 calc R . .

loop_
_atom_site_aniso_label
_atom_site_aniso_U_11
_atom_site_aniso_U_22
_atom_site_aniso_U_33
_atom_site_aniso_U_23
_atom_site_aniso_U_13
_atom_site_aniso_U_12
Hg1 0.0432(2) 0.0355(2) 0.0445(2) -0.00299(16) 0.01978(18) -0.00139(15)
Hg2 0.0468(2) 0.0341(2) 0.0457(2) 0.00290(16) 0.02055(18) 0.00515(15)
Hg3 0.0488(2) 0.0383(2) 0.0492(3) -0.00176(17) 0.01921(19) 0.00618(16)
F3 0.057(4) 0.073(5) 0.111(6) -0.020(4) 0.014(4) 0.012(4)
F4 0.057(4) 0.079(5) 0.133(7) -0.047(5) -0.002(4) -0.014(4)
F5 0.091(5) 0.052(4) 0.081(5) -0.031(3) 0.022(4) 0.002(4)
F6 0.054(4) 0.057(4) 0.092(5) -0.019(3) 0.032(3) 0.006(3)
F9 0.061(4) 0.047(4) 0.104(5) -0.011(3) 0.029(4) 0.011(3)
F10 0.054(4) 0.082(5) 0.135(7) -0.017(5) 0.006(4) 0.021(4)
F11 0.053(4) 0.082(5) 0.130(7) -0.036(5) 0.006(4) -0.010(4)
F12 0.065(4) 0.047(4) 0.104(5) -0.021(4) 0.024(4) -0.009(3)
F14 0.082(4) 0.036(3) 0.081(4) 0.003(3) 0.045(4) -0.001(3)
F16 0.108(5) 0.035(3) 0.102(5) 0.008(3) 0.068(4) 0.021(3)
F17 0.069(4) 0.067(4) 0.119(6) 0.012(4) 0.042(4) 0.039(4)
F18 0.051(4) 0.069(5) 0.105(6) -0.006(4) 0.020(4) 0.011(3)
O1 0.064(4) 0.040(4) 0.037(4) 0.008(3) 0.026(3) 0.005(3)
N1 0.038(4) 0.031(4) 0.031(4) 0.006(3) 0.017(3) 0.004(3)
C1 0.057(6) 0.038(5) 0.034(5) -0.006(4) 0.022(5) -0.005(4)
C2 0.046(5) 0.036(5) 0.039(5) -0.003(4) 0.017(4) -0.003(4)
C3 0.048(6) 0.052(7) 0.067(8) -0.004(6) 0.013(5) 0.007(5)
C4 0.049(6) 0.053(7) 0.066(8) -0.025(6) 0.005(5) -0.008(5)
C5 0.068(7) 0.037(6) 0.056(7) -0.013(5) 0.014(6) 0.006(5)
C6 0.048(6) 0.055(7) 0.043(6) -0.003(5) 0.019(5) 0.006(5)
C7 0.044(5) 0.040(6) 0.043(6) 0.004(4) 0.014(4) -0.001(4)
C8 0.034(5) 0.053(6) 0.043(6) 0.002(5) 0.016(4) 0.001(4)
C9 0.056(6) 0.040(6) 0.058(7) 0.004(5) 0.022(5) 0.004(5)
C10 0.048(6) 0.062(8) 0.071(8) -0.001(6) 0.016(6) 0.008(6)
C11 0.046(6) 0.055(7) 0.066(7) -0.016(6) 0.014(5) -0.014(5)
C12 0.060(6) 0.041(6) 0.061(7) -0.008(5) 0.026(6) -0.006(5)
C13 0.049(5) 0.030(5) 0.039(5) 0.001(4) 0.019(4) 0.007(4)
C14 0.054(6) 0.038(6) 0.042(5) 0.011(4) 0.027(5) 0.013(4)
C15 0.062(6) 0.035(6) 0.056(7) -0.004(5) 0.032(5) -0.008(5)
C16 0.079(7) 0.031(6) 0.064(7) 0.014(5) 0.051(6) 0.015(5)
C17 0.061(7) 0.056(7) 0.069(8) 0.013(6) 0.040(6) 0.023(6)
C18 0.047(6) 0.038(6) 0.058(7) 0.001(5) 0.021(5) 0.006(4)
C21 0.077(10) 0.034(8) 0.048(9) 0.000 0.028(8) 0.000
C22 0.066(7) 0.043(7) 0.068(8) -0.007(5) 0.034(6) -0.023(5)
C23 0.035(5) 0.046(6) 0.055(6) -0.005(5) 0.013(5) -0.009(4)
C24 0.042(7) 0.037(8) 0.032(7) 0.000 0.011(6) 0.000
C25 0.024(6) 0.034(7) 0.029(7) 0.000 0.008(5) 0.000
C26 0.051(5) 0.022(5) 0.035(5) 0.000(4) 0.015(4) -0.001(4)
C27 0.093(8) 0.032(6) 0.060(7) -0.016(5) 0.039(6) -0.008(5)
C28 0.072(7) 0.045(7) 0.073(8) 0.007(6) 0.042(6) 0.019(5)

loop_
_atom_type_symbol
_atom_type_description
_atom_type_scat_dispersion_real
_atom_type_scat_dispersion_imag
_atom_type_scat_source
C C 0.0033 0.0016 'International Tables Vol C Tables 4.2.6.8 and 6.1.1.4'
H H 0.0000 0.0000 'International Tables Vol C Tables 4.2.6.8 and 6.1.1.4'
N N 0.0061 0.0033 'International Tables Vol C Tables 4.2.6.8 and 6.1.1.4'
O O 0.0106 0.0060 'International Tables Vol C Tables 4.2.6.8 and 6.1.1.4'
F F 0.0171 0.0103 'International Tables Vol C Tables 4.2.6.8 and 6.1.1.4'
Hg Hg -2.3894 9.2266 'International Tables Vol C Tables 4.2.6.8 and 6.1.1.4'

loop_
_geom_angle_atom_site_label_1
_geom_angle_atom_site_label_2
_geom_angle_atom_site_label_3
_geom_angle
_geom_angle_site_symmetry_1
_geom_angle_site_symmetry_3
_geom_angle_publ_flag
C8 Hg1 C1 176.1(4) . . ?
C8 Hg1 O1 86.2(3) . . ?
C1 Hg1 O1 91.3(3) . . ?
C7 Hg2 C14 176.4(4) . . ?
C7 Hg2 O1 86.3(3) . . ?
C14 Hg2 O1 90.7(3) . . ?
C7 Hg2 C23 90.3(3) . . ?
C14 Hg2 C23 90.5(3) . . ?
O1 Hg2 C23 66.31(19) . . ?
C2 Hg3 C13 173.8(4) . . ?
C2 Hg3 O1 89.4(3) . . ?
C13 Hg3 O1 91.6(3) . . ?
N1 O1 Hg3 139.7(5) . . ?
N1 O1 Hg1 130.4(5) . . ?
Hg3 O1 Hg1 77.95(15) . . ?
N1 O1 Hg2 132.5(5) . . ?
Hg3 O1 Hg2 76.04(14) . . ?
Hg1 O1 Hg2 75.46(15) . . ?
O1 N1 C25 124.6(7) . . ?
O1 N1 C26 123.8(7) . . ?
C25 N1 C26 111.0(7) . . ?
C6 C1 C2 118.8(8) . . ?
C6 C1 Hg1 119.2(7) . . ?
C2 C1 Hg1 121.7(6) . . ?
C3 C2 C1 116.7(9) . . ?
C3 C2 Hg3 121.6(7) . . ?
C1 C2 Hg3 121.6(6) . . ?
C4 C3 F3 117.4(9) . . ?
C4 C3 C2 123.5(10) . . ?
F3 C3 C2 119.1(9) . . ?
F4 C4 C5 119.5(9) . . ?
F4 C4 C3 120.8(10) . . ?
C5 C4 C3 119.5(9) . . ?
F5 C5 C4 119.1(9) . . ?
F5 C5 C6 122.0(10) . . ?
C4 C5 C6 118.9(9) . . ?
F6 C6 C1 121.2(9) . . ?
F6 C6 C5 116.3(9) . . ?
C1 C6 C5 122.5(9) . . ?
C12 C7 C8 117.9(8) . . ?
C12 C7 Hg2 120.1(7) . . ?
C8 C7 Hg2 122.0(6) . . ?
C9 C8 C7 117.9(8) . . ?
C9 C8 Hg1 121.5(8) . . ?
C7 C8 Hg1 120.5(6) . . ?
F9 C9 C8 119.3(9) . . ?
F9 C9 C10 118.1(9) . . ?
C8 C9 C10 122.6(10) . . ?
F10 C10 C11 120.5(10) . . ?
F10 C10 C9 120.4(10) . . ?
C11 C10 C9 119.0(10) . . ?
F11 C11 C10 119.0(10) . . ?
F11 C11 C12 121.3(10) . . ?
C10 C11 C12 119.7(9) . . ?
F12 C12 C7 119.8(9) . . ?
F12 C12 C11 117.3(9) . . ?
C7 C12 C11 122.9(10) . . ?
C18 C13 C14 117.2(8) . . ?
C18 C13 Hg3 120.9(7) . . ?
C14 C13 Hg3 121.7(6) . . ?
C15 C14 C13 118.8(8) . . ?
C15 C14 Hg2 119.9(7) . . ?
C13 C14 Hg2 121.3(7) . . ?
F14 C15 C14 120.4(9) . . ?
F14 C15 C16 117.0(9) . . ?
C14 C15 C16 122.5(9) . . ?
F16 C16 C17 120.9(9) . . ?
F16 C16 C15 120.2(10) . . ?
C17 C16 C15 118.9(9) . . ?
F17 C17 C18 121.1(10) . . ?
F17 C17 C16 119.8(10) . . ?
C18 C17 C16 118.9(9) . . ?
F18 C18 C17 116.6(9) . . ?
F18 C18 C13 119.8(9) . . ?
C17 C18 C13 123.7(10) . . ?
C22 C21 C22 121.0(14) 2_655 . ?
C21 C22 C23 120.2(10) . . ?
C24 C23 C22 118.9(10) . . ?
C24 C23 Hg2 97.9(5) . . ?
C22 C23 Hg2 90.9(6) . . ?
C23 C24 C23 120.8(12) . 2_655 ?
C23 C24 C25 119.6(6) . . ?
C23 C24 C25 119.6(6) 2_655 . ?
N1 C25 N1 109.6(10) . 2_655 ?
N1 C25 C24 125.2(5) . . ?
N1 C25 C24 125.2(5) 2_655 . ?
N1 C26 C27 110.1(7) . . ?
N1 C26 C28 105.4(7) . . ?
C27 C26 C28 110.6(8) . . ?
N1 C26 C26 100.7(5) . 2_655 ?
C27 C26 C26 115.3(8) . 2_655 ?
C28 C26 C26 113.8(9) . 2_655 ?

loop_
_geom_bond_atom_site_label_1
_geom_bond_atom_site_label_2
_geom_bond_distance
_geom_bond_site_symmetry_2
_geom_bond_publ_flag
Hg1 C8 2.066(9) . ?
Hg1 C1 2.071(9) . ?
Hg1 O1 2.877(6) . ?
Hg2 C7 2.071(9) . ?
Hg2 C14 2.088(9) . ?
Hg2 O1 2.975(6) . ?
Hg2 C23 3.328(10) . ?
Hg3 C2 2.065(9) . ?
Hg3 C13 2.066(8) . ?
Hg3 O1 2.846(6) . ?
F3 C3 1.374(12) . ?
F4 C4 1.347(11) . ?
F5 C5 1.339(11) . ?
F6 C6 1.342(10) . ?
F9 C9 1.345(11) . ?
F10 C10 1.334(11) . ?
F11 C11 1.331(11) . ?
F12 C12 1.353(11) . ?
F14 C15 1.351(10) . ?
F16 C16 1.345(11) . ?
F17 C17 1.349(11) . ?
F18 C18 1.354(11) . ?
O1 N1 1.277(9) . ?
N1 C25 1.346(9) . ?
N1 C26 1.508(10) . ?
C1 C6 1.365(13) . ?
C1 C2 1.414(12) . ?
C2 C3 1.374(13) . ?
C3 C4 1.369(14) . ?
C4 C5 1.347(14) . ?
C5 C6 1.380(13) . ?
C7 C12 1.370(13) . ?
C7 C8 1.427(13) . ?
C8 C9 1.377(13) . ?
C9 C10 1.381(14) . ?
C10 C11 1.361(15) . ?
C11 C12 1.374(14) . ?
C13 C18 1.370(12) . ?
C13 C14 1.409(13) . ?
C14 C15 1.370(13) . ?
C15 C16 1.376(13) . ?
C16 C17 1.370(14) . ?
C17 C18 1.368(14) . ?
C21 C22 1.344(12) 2_655 ?
C21 C22 1.344(12) . ?
C22 C23 1.413(13) . ?
C23 C24 1.364(10) . ?
C24 C23 1.364(10) 2_655 ?
C24 C25 1.492(17) . ?
C25 N1 1.346(9) 2_655 ?
C26 C27 1.518(12) . ?
C26 C28 1.522(13) . ?
C26 C26 1.547(17) 2_655 ?
